data_7125660
loop_
_publ_author_name
'Yang, Wan-Wan'
'Chen, Lu-Lu'
'Chen, Pei'
'Ye, Ya-Fang'
'Wang, Yan-Bo'
'Zhang, Xiao'

_publ_section_title
;
 Solvent-controlled divergent annulation of ynones and (iso)quinoline
 N-oxides: of 3-((iso)quinolin-1-yl)-4H-chromen-4-ones and
 13H-isoquinolino[2,1-a]quinolin-13-ones.
;
_journal_issue 8
_journal_name_full 'Chemical communications (Cambridge, England)'
_journal_page_first 1183
_journal_page_last 1186
_journal_paper_doi 10.1039/c9cc08713c
_journal_volume 56
_journal_year 2020
_chemical_formula_sum 'C25 H15 Cl3 F N O2'
_chemical_formula_weight 486.73
_space_group_IT_number 2
_space_group_name_Hall '-P 1'
_space_group_name_H-M_alt 'P -1'
_symmetry_cell_setting triclinic
_symmetry_space_group_name_H-M 'P -1'
_atom_sites_solution_hydrogens geom
_atom_sites_solution_primary direct
_atom_sites_solution_secondary difmap
_audit_creation_method SHELXL-97
_audit_update_record
;
2019-09-30 deposited with the CCDC.	2019-12-16 downloaded from the CCDC.
;
_cell_angle_alpha 103.1080(10)
_cell_angle_beta 101.7440(10)
_cell_angle_gamma 104.1880(10)
_cell_formula_units_Z 2
_cell_length_a 8.1531(2)
_cell_length_b 11.9242(3)
_cell_length_c 12.1940(3)
_cell_measurement_reflns_used 6604
_cell_measurement_temperature 150(2)
_cell_measurement_theta_max 28.253
_cell_measurement_theta_min 2.9135
_cell_volume 1076.41(5)
_computing_cell_refinement 'Bruker SMART'
_computing_data_collection 'Bruker SMART'
_computing_data_reduction 'Bruker SAINT'
_computing_molecular_graphics 'Bruker SHELXTL'
_computing_publication_material 'Bruker SHELXTL'
_computing_structure_refinement 'SHELXL-97 (Sheldrick, 1997)'
_computing_structure_solution 'SHELXS-97 (Sheldrick, 1990)'
_diffrn_ambient_temperature 150(2)
_diffrn_measured_fraction_theta_full 0.997
_diffrn_measured_fraction_theta_max 0.997
_diffrn_measurement_device_type 'CCD area detector'
_diffrn_measurement_method 'phi and omega scans'
_diffrn_radiation_monochromator graphite
_diffrn_radiation_source 'fine-focus sealed tube'
_diffrn_radiation_type MoK\a
_diffrn_radiation_wavelength 0.71073
_diffrn_reflns_av_R_equivalents 0.0337
_diffrn_reflns_av_sigmaI/netI 0.0348
_diffrn_reflns_limit_h_max 10
_diffrn_reflns_limit_h_min -8
_diffrn_reflns_limit_k_max 15
_diffrn_reflns_limit_k_min -15
_diffrn_reflns_limit_l_max 16
_diffrn_reflns_limit_l_min -16
_diffrn_reflns_number 17027
_diffrn_reflns_theta_full 28.30
_diffrn_reflns_theta_max 28.30
_diffrn_reflns_theta_min 2.68
_exptl_absorpt_coefficient_mu 0.458
_exptl_absorpt_correction_T_max 1.0000
_exptl_absorpt_correction_T_min 0.2000
_exptl_absorpt_correction_type multi-scan
_exptl_absorpt_process_details SADABS
_exptl_crystal_colour yellow
_exptl_crystal_density_diffrn 1.502
_exptl_crystal_density_method 'not measured'
_exptl_crystal_description schistose
_exptl_crystal_F_000 496
_exptl_crystal_size_max 0.30
_exptl_crystal_size_mid 0.20
_exptl_crystal_size_min 0.03
_refine_diff_density_max 0.873
_refine_diff_density_min -0.829
_refine_diff_density_rms 0.055
_refine_ls_extinction_method none
_refine_ls_goodness_of_fit_ref 1.042
_refine_ls_hydrogen_treatment constr
_refine_ls_matrix_type full
_refine_ls_number_parameters 289
_refine_ls_number_reflns 5327
_refine_ls_number_restraints 0
_refine_ls_restrained_S_all 1.042
_refine_ls_R_factor_all 0.0606
_refine_ls_R_factor_gt 0.0444
_refine_ls_shift/su_max 0.000
_refine_ls_shift/su_mean 0.000
_refine_ls_structure_factor_coef Fsqd
_refine_ls_weighting_details 'calc w=1/[\s^2^(Fo^2^)+(0.0384P)^2^+0.7702P] where P=(Fo^2^+2Fc^2^)/3'
_refine_ls_weighting_scheme calc
_refine_ls_wR_factor_gt 0.0997
_refine_ls_wR_factor_ref 0.1109
_reflns_number_gt 4240
_reflns_number_total 5327
_reflns_threshold_expression >2sigma(I)
_cod_data_source_file c9cc08713c2.cif
_cod_data_source_block 1_CCDC1
_cod_depositor_comments
;
The following automatic conversions were performed:

data item '_exptl_absorpt_correction_type' value 'multi scan' was
changed to 'multi-scan' in accordance with the
/home/data/users/saulius/crontab/automatic-downloads/rss-feeds/RSC/lib/dictionaries/cif_core.dic
dictionary named 'cif_core.dic' version 2.4.2 last updated on
2011-04-26.

data item '_symmetry_cell_setting' value 'Triclinic' was changed to
'triclinic' in accordance with the
/home/data/users/saulius/crontab/automatic-downloads/rss-feeds/RSC/lib/dictionaries/cif_core.dic
dictionary named 'cif_core.dic' version 2.4.2 last updated on
2011-04-26.

Automatic conversion script
Id: cif_fix_values 7556 2019-12-06 15:28:31Z antanas 

 Adding full bibliography for 7125659--7125661.cif.
;
_cod_original_sg_symbol_H-M 'P-1   '
_cod_database_code 7125660

loop_
_symmetry_equiv_pos_as_xyz
'x, y, z'
'-x, -y, -z'

loop_
_atom_site_label
_atom_site_type_symbol
_atom_site_fract_x
_atom_site_fract_y
_atom_site_fract_z
_atom_site_U_iso_or_equiv
_atom_site_adp_type
_atom_site_occupancy
_atom_site_symmetry_multiplicity
_atom_site_calc_flag
_atom_site_refinement_flags
Cl1 Cl 0.42494(8) 0.00720(5) 0.33846(6) 0.04987(17) Uani 1 1 d .
Cl2 Cl 0.10125(8) 0.02271(5) 0.39067(6) 0.05109(17) Uani 1 1 d .
Cl3 Cl 0.31983(10) 0.22030(6) 0.33505(6) 0.05374(18) Uani 1 1 d .
O1 O 0.56497(18) 0.52999(12) 0.70263(11) 0.0295(3) Uani 1 1 d .
N N 0.63588(19) 0.40421(13) 1.00316(12) 0.0217(3) Uani 1 1 d .
O2 O 0.39625(19) 0.22219(13) 0.65892(11) 0.0355(3) Uani 1 1 d .
C4 C 0.6937(2) 0.44958(15) 0.91712(14) 0.0197(3) Uani 1 1 d .
C5 C 0.8351(2) 0.56532(15) 0.95846(14) 0.0204(3) Uani 1 1 d .
C6 C 0.7942(2) 0.58981(17) 1.15412(15) 0.0258(4) Uani 1 1 d .
H6A H 0.8173 0.6384 1.2323 0.031 Uiso 1 1 calc R
F F 0.9137(2) 0.27970(15) 0.34415(12) 0.0600(4) Uani 1 1 d .
C8 C 0.4818(2) 0.27290(16) 0.76309(15) 0.0244(4) Uani 1 1 d .
C9 C 0.6824(2) 0.47813(16) 1.11865(14) 0.0242(4) Uani 1 1 d .
H9A H 0.6324 0.4475 1.1738 0.029 Uiso 1 1 calc R
C10 C 0.6270(2) 0.44668(16) 0.70359(14) 0.0223(3) Uani 1 1 d .
C11 C 0.4453(2) 0.21929(16) 0.85564(15) 0.0246(4) Uani 1 1 d .
C12 C 0.8799(2) 0.63746(16) 1.07570(15) 0.0233(3) Uani 1 1 d .
C13 C 0.5193(2) 0.28587(16) 0.97358(15) 0.0243(4) Uani 1 1 d .
C14 C 0.7054(2) 0.40084(16) 0.60947(14) 0.0230(3) Uani 1 1 d .
C15 C 0.6153(2) 0.38696(15) 0.79979(14) 0.0213(3) Uani 1 1 d .
C16 C 0.7158(2) 0.45942(18) 0.52298(16) 0.0292(4) Uani 1 1 d .
H16A H 0.6738 0.5273 0.5254 0.035 Uiso 1 1 calc R
C17 C 1.0586(3) 0.71878(17) 0.92362(16) 0.0295(4) Uani 1 1 d .
H17A H 1.1216 0.7459 0.8723 0.035 Uiso 1 1 calc R
C18 C 1.0074(3) 0.75128(17) 1.11305(16) 0.0299(4) Uani 1 1 d .
H18A H 1.0334 0.8007 1.1912 0.036 Uiso 1 1 calc R
C19 C 0.3276(3) 0.10260(17) 0.82540(17) 0.0312(4) Uani 1 1 d .
H19A H 0.2767 0.0580 0.7452 0.037 Uiso 1 1 calc R
C20 C 0.9317(2) 0.60736(16) 0.88475(15) 0.0238(3) Uani 1 1 d .
H20A H 0.9092 0.5582 0.8069 0.029 Uiso 1 1 calc R
C21 C 0.3170(3) 0.10526(17) 0.40124(16) 0.0307(4) Uani 1 1 d .
H21A H 0.3814 0.1429 0.4861 0.037 Uiso 1 1 calc R
C22 C 0.7690(3) 0.30247(18) 0.60611(16) 0.0298(4) Uani 1 1 d .
H22A H 0.7638 0.2634 0.6657 0.036 Uiso 1 1 calc R
C23 C 0.7872(3) 0.4189(2) 0.43389(17) 0.0369(5) Uani 1 1 d .
H23A H 0.7956 0.4585 0.3749 0.044 Uiso 1 1 calc R
C24 C 0.4755(3) 0.23295(19) 1.06001(17) 0.0362(5) Uani 1 1 d .
H24A H 0.5254 0.2765 1.1406 0.043 Uiso 1 1 calc R
C25 C 1.0949(3) 0.79195(18) 1.03794(17) 0.0331(4) Uani 1 1 d .
H25A H 1.1799 0.8697 1.0637 0.040 Uiso 1 1 calc R
C26 C 0.8398(3) 0.2607(2) 0.51661(18) 0.0373(5) Uani 1 1 d .
H26A H 0.8828 0.1932 0.5135 0.045 Uiso 1 1 calc R
C27 C 0.2851(3) 0.05198(19) 0.9101(2) 0.0419(5) Uani 1 1 d .
H27A H 0.2053 -0.0273 0.8891 0.050 Uiso 1 1 calc R
C28 C 0.8457(3) 0.3202(2) 0.43255(17) 0.0375(5) Uani 1 1 d .
C29 C 0.3601(3) 0.1180(2) 1.02728(19) 0.0451(6) Uani 1 1 d .
H29A H 0.3310 0.0829 1.0861 0.054 Uiso 1 1 calc R

loop_
_atom_site_aniso_label
_atom_site_aniso_U_11
_atom_site_aniso_U_22
_atom_site_aniso_U_33
_atom_site_aniso_U_23
_atom_site_aniso_U_13
_atom_site_aniso_U_12
Cl1 0.0452(3) 0.0390(3) 0.0599(4) -0.0011(3) 0.0148(3) 0.0172(3)
Cl2 0.0424(3) 0.0392(3) 0.0643(4) 0.0049(3) 0.0245(3) 0.0007(2)
Cl3 0.0763(4) 0.0418(3) 0.0598(4) 0.0262(3) 0.0354(3) 0.0233(3)
O1 0.0351(7) 0.0366(7) 0.0255(6) 0.0148(6) 0.0116(6) 0.0185(6)
N 0.0263(7) 0.0248(7) 0.0163(6) 0.0074(6) 0.0074(6) 0.0095(6)
O2 0.0375(8) 0.0380(8) 0.0190(6) 0.0018(5) 0.0060(6) -0.0020(6)
C4 0.0220(8) 0.0230(8) 0.0174(8) 0.0069(6) 0.0066(6) 0.0106(7)
C5 0.0228(8) 0.0213(8) 0.0189(8) 0.0066(6) 0.0048(6) 0.0098(7)
C6 0.0325(9) 0.0301(9) 0.0159(8) 0.0037(7) 0.0067(7) 0.0142(8)
F 0.0746(10) 0.0910(12) 0.0357(7) 0.0195(7) 0.0374(7) 0.0436(9)
C8 0.0261(8) 0.0273(9) 0.0193(8) 0.0045(7) 0.0079(7) 0.0079(7)
C9 0.0302(9) 0.0300(9) 0.0158(8) 0.0079(7) 0.0078(7) 0.0128(8)
C10 0.0212(8) 0.0260(9) 0.0175(8) 0.0057(6) 0.0036(6) 0.0052(7)
C11 0.0261(8) 0.0257(9) 0.0240(8) 0.0066(7) 0.0099(7) 0.0095(7)
C12 0.0257(8) 0.0238(8) 0.0212(8) 0.0054(7) 0.0043(7) 0.0115(7)
C13 0.0272(9) 0.0247(9) 0.0238(8) 0.0093(7) 0.0086(7) 0.0095(7)
C14 0.0223(8) 0.0289(9) 0.0163(7) 0.0065(7) 0.0052(6) 0.0055(7)
C15 0.0246(8) 0.0247(8) 0.0179(8) 0.0078(6) 0.0079(6) 0.0103(7)
C16 0.0267(9) 0.0403(11) 0.0248(9) 0.0153(8) 0.0086(7) 0.0111(8)
C17 0.0310(9) 0.0287(9) 0.0289(9) 0.0105(8) 0.0090(8) 0.0069(8)
C18 0.0363(10) 0.0251(9) 0.0242(9) 0.0033(7) 0.0036(8) 0.0100(8)
C19 0.0332(10) 0.0274(9) 0.0303(10) 0.0057(8) 0.0104(8) 0.0056(8)
C20 0.0258(8) 0.0251(9) 0.0207(8) 0.0069(7) 0.0060(7) 0.0084(7)
C21 0.0361(10) 0.0265(9) 0.0239(9) 0.0011(7) 0.0093(8) 0.0047(8)
C22 0.0359(10) 0.0333(10) 0.0239(9) 0.0099(8) 0.0127(8) 0.0119(8)
C23 0.0340(10) 0.0602(14) 0.0245(9) 0.0218(9) 0.0128(8) 0.0159(10)
C24 0.0491(12) 0.0342(11) 0.0255(9) 0.0139(8) 0.0123(9) 0.0066(9)
C25 0.0376(10) 0.0234(9) 0.0322(10) 0.0065(8) 0.0050(8) 0.0039(8)
C26 0.0465(12) 0.0395(11) 0.0323(10) 0.0084(9) 0.0193(9) 0.0196(10)
C27 0.0506(13) 0.0279(10) 0.0445(12) 0.0127(9) 0.0187(10) 0.0008(9)
C28 0.0359(10) 0.0562(13) 0.0224(9) 0.0069(9) 0.0165(8) 0.0149(10)
C29 0.0634(15) 0.0358(11) 0.0354(11) 0.0181(9) 0.0190(11) 0.0027(11)

loop_
_atom_type_symbol
_atom_type_description
_atom_type_scat_dispersion_real
_atom_type_scat_dispersion_imag
_atom_type_scat_source
C C 0.0033 0.0016 'International Tables Vol C Tables 4.2.6.8 and 6.1.1.4'
H H 0.0000 0.0000 'International Tables Vol C Tables 4.2.6.8 and 6.1.1.4'
N N 0.0061 0.0033 'International Tables Vol C Tables 4.2.6.8 and 6.1.1.4'
O O 0.0106 0.0060 'International Tables Vol C Tables 4.2.6.8 and 6.1.1.4'
F F 0.0171 0.0103 'International Tables Vol C Tables 4.2.6.8 and 6.1.1.4'
Cl Cl 0.1484 0.1585 'International Tables Vol C Tables 4.2.6.8 and 6.1.1.4'

loop_
_geom_angle_atom_site_label_1
_geom_angle_atom_site_label_2
_geom_angle_atom_site_label_3
_geom_angle
C4 N C9 120.47(15)
C4 N C13 120.58(14)
C9 N C13 118.80(14)
C15 C4 N 119.92(15)
C15 C4 C5 123.62(15)
N C4 C5 116.45(14)
C20 C5 C12 117.81(16)
C20 C5 C4 121.95(15)
C12 C5 C4 120.23(15)
C9 C6 C12 120.70(16)
C9 C6 H6A 119.6
C12 C6 H6A 119.6
O2 C8 C15 122.66(16)
O2 C8 C11 121.01(17)
C15 C8 C11 116.30(15)
C6 C9 N 122.49(16)
C6 C9 H9A 118.8
N C9 H9A 118.8
O1 C10 C14 121.02(15)
O1 C10 C15 118.61(15)
C14 C10 C15 120.31(15)
C13 C11 C19 119.85(16)
C13 C11 C8 120.60(16)
C19 C11 C8 119.46(16)
C18 C12 C5 120.10(16)
C18 C12 C6 121.81(16)
C5 C12 C6 118.08(16)
C11 C13 C24 118.95(17)
C11 C13 N 119.43(15)
C24 C13 N 121.62(16)
C22 C14 C16 119.61(16)
C22 C14 C10 121.81(15)
C16 C14 C10 118.58(16)
C4 C15 C8 121.97(15)
C4 C15 C10 122.39(15)
C8 C15 C10 113.70(14)
C23 C16 C14 120.14(18)
C23 C16 H16A 119.9
C14 C16 H16A 119.9
C20 C17 C25 120.38(17)
C20 C17 H17A 119.8
C25 C17 H17A 119.8
C25 C18 C12 120.69(17)
C25 C18 H18A 119.7
C12 C18 H18A 119.7
C27 C19 C11 120.80(19)
C27 C19 H19A 119.6
C11 C19 H19A 119.6
C17 C20 C5 121.08(16)
C17 C20 H20A 119.5
C5 C20 H20A 119.5
Cl3 C21 Cl2 111.47(12)
Cl3 C21 Cl1 110.69(11)
Cl2 C21 Cl1 109.78(10)
Cl3 C21 H21A 108.3
Cl2 C21 H21A 108.3
Cl1 C21 H21A 108.3
C26 C22 C14 120.65(18)
C26 C22 H22A 119.7
C14 C22 H22A 119.7
C28 C23 C16 118.46(18)
C28 C23 H23A 120.8
C16 C23 H23A 120.8
C29 C24 C13 119.68(19)
C29 C24 H24A 120.2
C13 C24 H24A 120.2
C18 C25 C17 119.76(18)
C18 C25 H25A 120.1
C17 C25 H25A 120.1
C28 C26 C22 117.81(19)
C28 C26 H26A 121.1
C22 C26 H26A 121.1
C19 C27 C29 119.2(2)
C19 C27 H27A 120.4
C29 C27 H27A 120.4
F C28 C23 118.33(18)
F C28 C26 118.4(2)
C23 C28 C26 123.31(18)
C24 C29 C27 121.54(19)
C24 C29 H29A 119.2
C27 C29 H29A 119.2

loop_
_geom_bond_atom_site_label_1
_geom_bond_atom_site_label_2
_geom_bond_distance
Cl1 C21 1.761(2)
Cl2 C21 1.755(2)
Cl3 C21 1.740(2)
O1 C10 1.221(2)
N C4 1.396(2)
N C9 1.400(2)
N C13 1.413(2)
O2 C8 1.245(2)
C4 C15 1.386(2)
C4 C5 1.468(2)
C5 C20 1.407(2)
C5 C12 1.412(2)
C6 C9 1.332(3)
C6 C12 1.431(2)
C6 H6A 0.9500
F C28 1.357(2)
C8 C15 1.426(2)
C8 C11 1.463(2)
C9 H9A 0.9500
C10 C14 1.487(2)
C10 C15 1.511(2)
C11 C13 1.399(2)
C11 C19 1.400(3)
C12 C18 1.402(3)
C13 C24 1.408(2)
C14 C22 1.389(3)
C14 C16 1.396(2)
C16 C23 1.382(3)
C16 H16A 0.9500
C17 C20 1.379(3)
C17 C25 1.395(3)
C17 H17A 0.9500
C18 C25 1.371(3)
C18 H18A 0.9500
C19 C27 1.371(3)
C19 H19A 0.9500
C20 H20A 0.9500
C21 H21A 1.0000
C22 C26 1.387(3)
C22 H22A 0.9500
C23 C28 1.372(3)
C23 H23A 0.9500
C24 C29 1.374(3)
C24 H24A 0.9500
C25 H25A 0.9500
C26 C28 1.375(3)
C26 H26A 0.9500
C27 C29 1.390(3)
C27 H27A 0.9500
C29 H29A 0.9500
